data_1573117
loop_
_publ_author_name
'Wu, Weikang'
'Rajeshkumar, Thayalan'
'Zhu, Shan'
'Chai, Fuxiang'
'Hong, Dongjing'
'Huang, Zeming'
'Yuan, Qingbing'
'Maron, Laurent'
'Wang, Shaowu'

_publ_section_title
;
 Rare-earth metal complexes bearing electrophilic and nucleophilic carbon
 centres and their unique reactivity patterns towards pyridine
 derivatives.
;
_journal_issue 48
_journal_name_full 'Chemical science'
_journal_page_first 20315
_journal_page_last 20327
_journal_paper_doi 10.1039/d4sc04197f
_journal_volume 15
_journal_year 2024
_chemical_formula_moiety 'C95 H102 Er N11, C6 H14'
_chemical_formula_sum 'C101 H116 Er N11'
_chemical_formula_weight 1651.30
_space_group_crystal_system monoclinic
_space_group_IT_number 15
_space_group_name_Hall '-C 2yc'
_space_group_name_H-M_alt 'C 1 2/c 1'
_atom_sites_solution_hydrogens geom
_atom_sites_solution_primary iterative
_audit_creation_date 2024-04-17
_audit_creation_method
;
Olex2 1.5
(compiled 2023.08.24 svn.re1ec1418 for OlexSys, GUI svn.r6817)
;
_audit_update_record
;
2024-05-29 deposited with the CCDC.	2024-11-12 downloaded from the CCDC.
;
_cell_angle_alpha 90
_cell_angle_beta 114.6720(10)
_cell_angle_gamma 90
_cell_formula_units_Z 4
_cell_length_a 22.4080(19)
_cell_length_b 20.7325(18)
_cell_length_c 21.4331(18)
_cell_measurement_reflns_used 7378
_cell_measurement_temperature 300
_cell_measurement_theta_max 25.52
_cell_measurement_theta_min 2.23
_cell_volume 9048.3(13)
_computing_molecular_graphics 'Olex2 1.5 (Dolomanov et al., 2009)'
_computing_publication_material 'Olex2 1.5 (Dolomanov et al., 2009)'
_computing_structure_refinement 'SHELXL 2018/3 (Sheldrick, 2015)'
_computing_structure_solution 'olex2.solve 1.5 (Bourhis et al., 2015)'
_diffrn_ambient_temperature 300
_diffrn_measured_fraction_theta_full 0.998
_diffrn_measured_fraction_theta_max 0.998
_diffrn_measurement_device_type 'Bruker APEX-II CCD'
_diffrn_measurement_method '\f and \w scans'
_diffrn_radiation_type MoK\a
_diffrn_radiation_wavelength 0.71073
_diffrn_reflns_av_R_equivalents 0.1268
_diffrn_reflns_av_unetI/netI 0.0919
_diffrn_reflns_Laue_measured_fraction_full 0.998
_diffrn_reflns_Laue_measured_fraction_max 0.998
_diffrn_reflns_limit_h_max 26
_diffrn_reflns_limit_h_min -26
_diffrn_reflns_limit_k_max 24
_diffrn_reflns_limit_k_min -24
_diffrn_reflns_limit_l_max 25
_diffrn_reflns_limit_l_min -25
_diffrn_reflns_number 43793
_diffrn_reflns_point_group_measured_fraction_full 0.998
_diffrn_reflns_point_group_measured_fraction_max 0.998
_diffrn_reflns_theta_full 24.999
_diffrn_reflns_theta_max 24.999
_diffrn_reflns_theta_min 1.402
_diffrn_standards_number 0
_exptl_absorpt_coefficient_mu 0.979
_exptl_absorpt_correction_T_max 0.814
_exptl_absorpt_correction_T_min 0.418
_exptl_absorpt_correction_type multi-scan
_exptl_crystal_colour 'clear light yellow'
_exptl_crystal_colour_lustre clear
_exptl_crystal_colour_modifier light
_exptl_crystal_colour_primary yellow
_exptl_crystal_density_diffrn 1.212
_exptl_crystal_description block
_exptl_crystal_F_000 3468
_exptl_crystal_size_max 0.21
_exptl_crystal_size_mid 0.20
_exptl_crystal_size_min 0.19
_refine_diff_density_max 1.689
_refine_diff_density_min -1.043
_refine_diff_density_rms 0.104
_refine_ls_extinction_method none
_refine_ls_goodness_of_fit_ref 1.059
_refine_ls_hydrogen_treatment constr
_refine_ls_matrix_type full
_refine_ls_number_parameters 821
_refine_ls_number_reflns 7961
_refine_ls_number_restraints 1178
_refine_ls_restrained_S_all 1.019
_refine_ls_R_factor_all 0.0979
_refine_ls_R_factor_gt 0.0607
_refine_ls_shift/su_max 0.000
_refine_ls_shift/su_mean 0.000
_refine_ls_structure_factor_coef Fsqd
_refine_ls_weighting_details 'w=1/[\s^2^(Fo^2^)+(0.0711P)^2^+7.5201P] where P=(Fo^2^+2Fc^2^)/3'
_refine_ls_weighting_scheme calc
_refine_ls_wR_factor_gt 0.1277
_refine_ls_wR_factor_ref 0.1448
_reflns_Friedel_coverage 0.000
_reflns_number_gt 5768
_reflns_number_total 7961
_reflns_threshold_expression 'I > 2\s(I)'
_cod_data_source_file d4sc04197f4.cif
_cod_data_source_block 14b
_cod_depositor_comments 'Adding full bibliography for 1573095--1573138.cif.'
_cod_database_code 1573117
_shelx_shelxl_version_number 2018/3
_shelx_space_group_comment
;
The symmetry employed for this shelxl refinement is uniquely defined
by the following loop, which should always be used as a source of
symmetry information in preference to the above space-group names.
They are only intended as comments.
;
_shelx_estimated_absorpt_t_max 0.836
_shelx_estimated_absorpt_t_min 0.821
_olex2_refinement_description
;
1. Fixed Uiso
 At 1.2 times of:
  All C(H) groups, All C(H,H) groups, All C(H,H,H,H) groups
 At 1.5 times of:
  All C(H,H,H) groups
2. Restrained distances
 C1A-C1B = C1B-C1C = C1C-C1D = C1D-C1E = C1E-C1F
 1.52 with sigma of 0.02
 C1A-C1C = C1D-C1F
 2.53 with sigma of 0.04
 C1B-C1D = C1C-C1E
 2.54 with sigma of 0.04
 C9-C10A \\sim C9-C10
 with sigma of 0.02
 C1A-C1C \\sim C1C-C1E \\sim C1B-C1D \\sim C1D-C1F
 with sigma of 0.04
 N2-C10 \\sim N2A-C10A \\sim N2A-C15A \\sim N2A-C11A \\sim N2-C15 \\sim N2-C11
 with sigma of 0.02
 C1A-C1B \\sim C1B-C1C \\sim C1C-C1D \\sim C1D-C1E \\sim C1E-C1F
 with sigma of 0.02
 C43A-C42 \\sim C43-C42
 with sigma of 0.02
 N3-C17 \\sim N3-C17A
 with sigma of 0.02
3. Restrained planarity
 C29, C30, C31, C32, C33, C34, C35
 with sigma of 0.1
 C1A, C1B, C1C, C1D, C1E, C1F
 with sigma of 0.1
 C29, C30, C31A, C32A, C33A, C34A, C35A
 with sigma of 0.1
 C42, C43A_$1, C44A_$1, C45A_$1, C46A_$1, C47A_$1, C48A_$1
 with sigma of 0.1
 C42, C43_$1, C44_$1, C45_$1, C46_$1, C47_$1, C48_$1
 with sigma of 0.1
 C17, C19, C20, C18, C21, N3, C22, C26, C23
 with sigma of 0.1
 C19A, C17A, C22A, C20A, C18A, C21A, N3, C26A, C23A
 with sigma of 0.1
4. Uiso/Uaniso restraints and constraints
C9 \\sim N2 \\sim C10 \\sim C11 \\sim C12 \\sim C13 \\sim C14 \\sim C15 \\sim
N2A \\sim C10A \\sim C11A \\sim C12A \\sim C13A \\sim C14A \\sim C15A: within
2A with sigma of 0.01 and sigma for terminal atoms of 0.02 within 2A
C30 \\sim C31 \\sim C32 \\sim C33 \\sim C34 \\sim C35 \\sim C31A \\sim C32A
\\sim C33A \\sim C34A \\sim C35A: within 2A with sigma of 0.01 and sigma for
terminal atoms of 0.02 within 2A
C1A \\sim C1B \\sim C1C \\sim C1D \\sim C1E \\sim C1F: within 2A with sigma of
0.01 and sigma for terminal atoms of 0.02 within 2A
C42 \\sim C43 \\sim C44 \\sim C45 \\sim C46 \\sim C47 \\sim C48 \\sim C43A
\\sim C44A \\sim C45A \\sim C46A \\sim C47A \\sim C48A: within 2A with sigma of
0.01 and sigma for terminal atoms of 0.02 within 2A
C17 \\sim C18 \\sim C19 \\sim C20 \\sim C21 \\sim C22 \\sim C23 \\sim C24 \\sim
C25 \\sim C26 \\sim C27 \\sim C28 \\sim C17A \\sim C18A \\sim C19A \\sim C20A
\\sim C21A \\sim C22A \\sim C23A \\sim C24A \\sim C25A \\sim C26A \\sim C27A
\\sim C28A \\sim N3: within 2A with sigma of 0.01 and sigma for terminal atoms
of 0.02 within 2A
Uanis(C1A) \\sim Ueq, Uanis(C1B) \\sim Ueq, Uanis(C1C) \\sim Ueq, Uanis(C1D)
\\sim Ueq, Uanis(C1E) \\sim Ueq, Uanis(C1F) \\sim Ueq: with sigma of 0.01 and
sigma for terminal atoms of 0.02
5. Rigid body (RIGU) restrains
 C1A, C1B, C1C, C1D, C1E, C1F
 with sigma for 1-2 distances of 0.004 and sigma for 1-3 distances of 0.004
6. Same fragment restrains
{N3, C17A, C18A, C19A, C20A, C21A, C22A, C23A, C24A, C25A, C26A, C27A, C28A}
sigma for 1-2: 0.02, 1-3: 0.04
as in
{N3, C17, C18, C19, C20, C21, C22, C23, C24, C25, C26, C27, C28}
{C30, C31A, C32A, C33A, C34A, C35A} sigma for 1-2: 0.02, 1-3: 0.04
as in
{C30, C31, C32, C33, C34, C35}
{C42, C43A, C44A, C45A, C46A, C47A, C48A} sigma for 1-2: 0.02, 1-3: 0.04
as in
{C42, C43, C44, C45, C46, C47, C48}
{C9, N2A, C10A, C11A, C12A, C13A, C14A, C15A} sigma for 1-2: 0.02, 1-3: 0.04
as in
{C9, N2, C10, C11, C12, C13, C14, C15}
7. Others
 Sof(H9BC)=Sof(H9BD)=Sof(N2A)=Sof(C10A)=Sof(H10C)=Sof(H10D)=Sof(C11A)=
 Sof(H11C)=Sof(H11D)=Sof(C12A)=Sof(H12C)=Sof(H12D)=Sof(C13A)=Sof(H13C)=
 Sof(H13D)=Sof(C14A)=Sof(H14C)=Sof(H14D)=Sof(C15A)=Sof(H15C)=Sof(H15D)=1-FVAR(1)
 Sof(H9AA)=Sof(H9AB)=Sof(N2)=Sof(C10)=Sof(H10A)=Sof(H10B)=Sof(C11)=Sof(H11A)=
 Sof(H11B)=Sof(C12)=Sof(H12A)=Sof(H12B)=Sof(C13)=Sof(H13A)=Sof(H13B)=Sof(C14)=
 Sof(H14A)=Sof(H14B)=Sof(C15)=Sof(H15A)=Sof(H15B)=FVAR(1)
 Sof(C31A)=Sof(H31A)=Sof(C32A)=Sof(H32A)=Sof(C33A)=Sof(H33A)=Sof(C34A)=
 Sof(H34A)=Sof(C35A)=Sof(H35A)=1-FVAR(2)
 Sof(C31)=Sof(H31)=Sof(C32)=Sof(H32)=Sof(C33)=Sof(H33)=Sof(C34)=Sof(H34)=
 Sof(C35)=Sof(H35)=FVAR(2)
 Sof(C43A)=Sof(C44A)=Sof(H44A)=Sof(C45A)=Sof(H45A)=Sof(C46A)=Sof(H46A)=
 Sof(C47A)=Sof(H47A)=Sof(C48A)=Sof(H48A)=1-FVAR(3)
 Sof(C43)=Sof(C44)=Sof(H44)=Sof(C45)=Sof(H45)=Sof(C46)=Sof(H46)=Sof(C47)=
 Sof(H47)=Sof(C48)=Sof(H48)=FVAR(3)
 Sof(C17A)=Sof(C18A)=Sof(C19A)=Sof(H19A)=Sof(C20A)=Sof(H20A)=Sof(C21A)=
 Sof(H21A)=Sof(C22A)=Sof(C23A)=Sof(H23A)=Sof(C24A)=Sof(H24D)=Sof(H24E)=
 Sof(H24F)=Sof(C25A)=Sof(H25D)=Sof(H25E)=Sof(H25F)=Sof(C26A)=Sof(H26A)=
 Sof(C27A)=Sof(H27D)=Sof(H27E)=Sof(H27F)=Sof(C28A)=Sof(H28D)=Sof(H28E)=
 Sof(H28F)=1-FVAR(4)
 Sof(C17)=Sof(C18)=Sof(C19)=Sof(H19)=Sof(C20)=Sof(H20)=Sof(C21)=Sof(H21)=
 Sof(C22)=Sof(C23)=Sof(H23)=Sof(C24)=Sof(H24A)=Sof(H24B)=Sof(H24C)=Sof(C25)=
 Sof(H25A)=Sof(H25B)=Sof(H25C)=Sof(C26)=Sof(H26)=Sof(C27)=Sof(H27A)=Sof(H27B)=
 Sof(H27C)=Sof(C28)=Sof(H28A)=Sof(H28B)=Sof(H28C)=FVAR(4)
 Fixed Sof: C1A(0.5) H1AA(0.5) H1AB(0.5) H1AC(0.5) C1B(0.5) H1BA(0.5)
 H1BB(0.5) C1C(0.5) H1CA(0.5) H1CB(0.5) C1D(0.5) H1DA(0.5) H1DB(0.5) C1E(0.5)
 H1EA(0.5) H1EB(0.5) C1F(0.5) H1FA(0.5) H1FB(0.5) H1FC(0.5)
8.a Ternary CH refined with riding coordinates:
 C23(H23), C26(H26), C23A(H23A), C26A(H26A)
8.b Secondary CH2 refined with riding coordinates:
 C9(H9AA,H9AB), C9(H9BC,H9BD), C10(H10A,H10B), C11(H11A,H11B), C12(H12A,H12B),
 C13(H13A,H13B), C14(H14A,H14B), C15(H15A,H15B), C10A(H10C,H10D), C11A(H11C,
 H11D), C12A(H12C,H12D), C13A(H13C,H13D), C14A(H14C,H14D), C15A(H15C,H15D),
 C1B(H1BA,H1BB), C1C(H1CA,H1CB), C1D(H1DA,H1DB), C1E(H1EA,H1EB)
8.c Me refined with riding coordinates:
 C1F(H1FA,H1FB,H1FC)
8.d Aromatic/amide H refined with riding coordinates:
 C19(H19), C20(H20), C21(H21), C4(H4), C5(H5), C6(H6), C7(H7), C16(H16),
 C31(H31), C32(H32), C33(H33), C34(H34), C35(H35), C37(H37), C38(H38), C39(H39),
  C40(H40), C41(H41), C44(H44), C45(H45), C46(H46), C47(H47), C48(H48),
 C19A(H19A), C20A(H20A), C21A(H21A), C31A(H31A), C32A(H32A), C33A(H33A),
 C34A(H34A), C35A(H35A), C44A(H44A), C45A(H45A), C46A(H46A), C47A(H47A),
 C48A(H48A)
8.e Idealised Me refined as rotating group:
 C24(H24A,H24B,H24C), C25(H25A,H25B,H25C), C27(H27A,H27B,H27C), C28(H28A,H28B,
 H28C), C24A(H24D,H24E,H24F), C25A(H25D,H25E,H25F), C27A(H27D,H27E,H27F),
 C28A(H28D,H28E,H28F), C1A(H1AA,H1AB,H1AC)
;
_olex2_submission_special_instructions 'No special instructions were received'

loop_
_space_group_symop_operation_xyz
'x, y, z'
'-x, y, -z+1/2'
'x+1/2, y+1/2, z'
'-x+1/2, y+1/2, -z+1/2'
'-x, -y, -z'
'x, -y, z-1/2'
'-x+1/2, -y+1/2, -z'
'x+1/2, -y+1/2, z-1/2'

loop_
_atom_site_label
_atom_site_type_symbol
_atom_site_fract_x
_atom_site_fract_y
_atom_site_fract_z
_atom_site_U_iso_or_equiv
_atom_site_adp_type
_atom_site_occupancy
_atom_site_site_symmetry_order
_atom_site_calc_flag
_atom_site_refinement_flags_posn
_atom_site_refinement_flags_adp
_atom_site_refinement_flags_occupancy
_atom_site_disorder_assembly
_atom_site_disorder_group
Er1 Er 0.500000 0.32594(2) 0.250000 0.03564(14) Uani 1 2 d S T P A .
N1 N 0.4202(2) 0.5186(2) 0.2382(2) 0.0407(12) Uani 1 1 d . . . . .
N3 N 0.5001(2) 0.3467(2) 0.3638(2) 0.0386(11) Uani 1 1 d D U . . .
C17 C 0.5327(9) 0.3061(8) 0.4232(8) 0.041(3) Uani 0.37(4) 1 d D U P A 1
C18 C 0.5976(10) 0.3217(12) 0.4685(12) 0.047(3) Uani 0.37(4) 1 d D U P A 1
C19 C 0.6283(12) 0.2830(13) 0.5256(12) 0.051(3) Uani 0.37(4) 1 d D U P A 1
H19 H 0.671090 0.292637 0.556225 0.062 Uiso 0.37(4) 1 calc R U P A 1
C20 C 0.5977(14) 0.2316(13) 0.5382(13) 0.054(4) Uani 0.37(4) 1 d D U P A 1
H20 H 0.619494 0.206638 0.577282 0.065 Uiso 0.37(4) 1 calc R U P A 1
C21 C 0.5341(14) 0.2160(12) 0.4931(13) 0.051(3) Uani 0.37(4) 1 d D U P A 1
H21 H 0.513591 0.180492 0.502169 0.061 Uiso 0.37(4) 1 calc R U P A 1
C22 C 0.5004(12) 0.2530(11) 0.4342(12) 0.047(3) Uani 0.37(4) 1 d D U P A 1
C23 C 0.6363(13) 0.3787(13) 0.4603(16) 0.052(4) Uani 0.37(4) 1 d D U P A 1
H23 H 0.610248 0.397413 0.415005 0.062 Uiso 0.37(4) 1 calc R U P A 1
C24 C 0.646(2) 0.4310(17) 0.512(2) 0.067(6) Uani 0.37(4) 1 d D U P A 1
H24A H 0.604149 0.443240 0.511194 0.100 Uiso 0.37(4) 1 calc R U P A 1
H24B H 0.666182 0.467741 0.502003 0.100 Uiso 0.37(4) 1 calc R U P A 1
H24C H 0.673685 0.415263 0.557452 0.100 Uiso 0.37(4) 1 calc R U P A 1
C25 C 0.7010(13) 0.3581(17) 0.4606(19) 0.065(6) Uani 0.37(4) 1 d D U P A 1
H25A H 0.727903 0.339009 0.504140 0.098 Uiso 0.37(4) 1 calc R U P A 1
H25B H 0.722985 0.395015 0.453075 0.098 Uiso 0.37(4) 1 calc R U P A 1
H25C H 0.693237 0.327106 0.424726 0.098 Uiso 0.37(4) 1 calc R U P A 1
C26 C 0.4302(12) 0.2365(13) 0.3873(15) 0.050(4) Uani 0.37(4) 1 d D U P A 1
H26 H 0.420185 0.255640 0.342186 0.060 Uiso 0.37(4) 1 calc R U P A 1
C27 C 0.3839(15) 0.2668(17) 0.4156(19) 0.067(7) Uani 0.37(4) 1 d D U P A 1
H27A H 0.394159 0.250179 0.460678 0.101 Uiso 0.37(4) 1 calc R U P A 1
H27B H 0.339267 0.256436 0.385795 0.101 Uiso 0.37(4) 1 calc R U P A 1
H27C H 0.389422 0.312822 0.417895 0.101 Uiso 0.37(4) 1 calc R U P A 1
C28 C 0.4181(18) 0.1634(13) 0.378(2) 0.065(7) Uani 0.37(4) 1 d D U P A 1
H28A H 0.452579 0.143760 0.368800 0.097 Uiso 0.37(4) 1 calc R U P A 1
H28B H 0.376651 0.155635 0.339458 0.097 Uiso 0.37(4) 1 calc R U P A 1
H28C H 0.417381 0.145194 0.418475 0.097 Uiso 0.37(4) 1 calc R U P A 1
N4 N 0.4174(2) 0.4060(2) 0.2168(2) 0.0409(12) Uani 1 1 d . . . . .
N5 N 0.3867(2) 0.3502(2) 0.2253(2) 0.0392(12) Uani 1 1 d . . . . .
N6 N 0.500000 0.2188(4) 0.250000 0.062(2) Uani 1 2 d S T P . .
C1 C 0.4294(3) 0.4561(3) 0.2625(3) 0.0369(14) Uani 1 1 d . . . . .
C2 C 0.4573(3) 0.4566(3) 0.3344(3) 0.0388(14) Uani 1 1 d . . . . .
C3 C 0.4631(3) 0.5233(3) 0.3550(3) 0.0425(15) Uani 1 1 d . . . . .
C4 C 0.4887(4) 0.5557(3) 0.4170(3) 0.0563(18) Uani 1 1 d . . . . .
H4 H 0.504554 0.532519 0.457880 0.068 Uiso 1 1 calc R U . . .
C5 C 0.4907(4) 0.6215(4) 0.4184(4) 0.068(2) Uani 1 1 d . . . . .
H5 H 0.506743 0.642844 0.460423 0.082 Uiso 1 1 calc R U . . .
C6 C 0.4692(4) 0.6571(3) 0.3582(4) 0.065(2) Uani 1 1 d . . . . .
H6 H 0.471297 0.701883 0.360445 0.078 Uiso 1 1 calc R U . . .
C7 C 0.4448(3) 0.6270(3) 0.2951(4) 0.0534(17) Uani 1 1 d . . . . .
H7 H 0.431096 0.650602 0.254535 0.064 Uiso 1 1 calc R U . . .
C8 C 0.4414(3) 0.5606(3) 0.2944(3) 0.0440(15) Uani 1 1 d . . . . .
C9 C 0.3897(3) 0.5367(3) 0.1662(3) 0.0503(16) Uani 1 1 d D U . . .
H9AA H 0.391143 0.500372 0.138360 0.060 Uiso 0.228(7) 1 calc R U P B 1
H9AB H 0.414347 0.571831 0.158257 0.060 Uiso 0.228(7) 1 calc R U P B 1
H9BC H 0.376121 0.497936 0.138509 0.060 Uiso 0.772(7) 1 calc R U P B 2
H9BD H 0.422060 0.558407 0.154508 0.060 Uiso 0.772(7) 1 calc R U P B 2
N2 N 0.2938(12) 0.5852(15) 0.0760(16) 0.072(3) Uani 0.228(7) 1 d D U P B 1
C10 C 0.3198(10) 0.5573(17) 0.1446(15) 0.062(4) Uani 0.228(7) 1 d D U P B 1
H10A H 0.293415 0.520380 0.145107 0.075 Uiso 0.228(7) 1 calc R U P B 1
H10B H 0.317377 0.588919 0.176909 0.075 Uiso 0.228(7) 1 calc R U P B 1
C11 C 0.3187(15) 0.6496(15) 0.0756(14) 0.077(4) Uani 0.228(7) 1 d D U P B 1
H11A H 0.366288 0.648526 0.094907 0.093 Uiso 0.228(7) 1 calc R U P B 1
H11B H 0.305723 0.677740 0.103934 0.093 Uiso 0.228(7) 1 calc R U P B 1
C12 C 0.2925(15) 0.6760(18) 0.0034(15) 0.089(4) Uani 0.228(7) 1 d D U P B 1
H12A H 0.310262 0.718865 0.004453 0.107 Uiso 0.228(7) 1 calc R U P B 1
H12B H 0.307148 0.648749 -0.024220 0.107 Uiso 0.228(7) 1 calc R U P B 1
C13 C 0.2218(14) 0.6793(19) -0.0279(19) 0.099(4) Uani 0.228(7) 1 d D U P B 1
H13A H 0.209163 0.724048 -0.028268 0.119 Uiso 0.228(7) 1 calc R U P B 1
H13B H 0.206761 0.665744 -0.075406 0.119 Uiso 0.228(7) 1 calc R U P B 1
C14 C 0.1886(15) 0.6433(18) 0.002(2) 0.095(4) Uani 0.228(7) 1 d D U P B 1
H14A H 0.147734 0.628999 -0.034824 0.114 Uiso 0.228(7) 1 calc R U P B 1
H14B H 0.177141 0.672004 0.030755 0.114 Uiso 0.228(7) 1 calc R U P B 1
C15 C 0.2232(12) 0.5817(16) 0.0464(18) 0.086(4) Uani 0.228(7) 1 d D U P B 1
H15A H 0.208774 0.576998 0.082982 0.104 Uiso 0.228(7) 1 calc R U P B 1
H15B H 0.209258 0.543618 0.017607 0.104 Uiso 0.228(7) 1 calc R U P B 1
C16 C 0.4860(3) 0.4039(3) 0.3788(3) 0.0435(15) Uani 1 1 d . . . . .
H16 H 0.496231 0.411095 0.424969 0.052 Uiso 1 1 calc R U . . .
C29 C 0.3296(3) 0.3503(3) 0.2254(3) 0.0403(14) Uani 1 1 d . . . . .
C30 C 0.2897(3) 0.4078(3) 0.2252(4) 0.0511(15) Uani 1 1 d D U . . .
C31 C 0.2970(10) 0.4468(9) 0.2788(8) 0.054(3) Uani 0.49(3) 1 d D U P C 1
H31 H 0.333741 0.442845 0.320293 0.065 Uiso 0.49(3) 1 calc R U P C 1
C32 C 0.2491(11) 0.4929(10) 0.2715(11) 0.063(3) Uani 0.49(3) 1 d D U P C 1
H32 H 0.251566 0.515904 0.309764 0.076 Uiso 0.49(3) 1 calc R U P C 1
C33 C 0.1995(11) 0.5047(10) 0.2102(13) 0.067(3) Uani 0.49(3) 1 d D U P C 1
H33 H 0.171883 0.539739 0.204977 0.081 Uiso 0.49(3) 1 calc R U P C 1
C34 C 0.1896(10) 0.4660(13) 0.1560(10) 0.075(3) Uani 0.49(3) 1 d D U P C 1
H34 H 0.153091 0.471951 0.114678 0.090 Uiso 0.49(3) 1 calc R U P C 1
C35 C 0.2347(8) 0.4167(11) 0.1625(8) 0.067(3) Uani 0.49(3) 1 d D U P C 1
H35 H 0.228264 0.389982 0.125349 0.080 Uiso 0.49(3) 1 calc R U P C 1
C36 C 0.2957(3) 0.2869(3) 0.2205(3) 0.0466(16) Uani 1 1 d . . . . .
C37 C 0.2415(3) 0.2830(4) 0.2351(4) 0.064(2) Uani 1 1 d . . . . .
H37 H 0.227497 0.319443 0.250407 0.077 Uiso 1 1 calc R U . . .
C38 C 0.2078(4) 0.2258(4) 0.2274(4) 0.075(2) Uani 1 1 d . . . . .
H38 H 0.171348 0.224100 0.237553 0.090 Uiso 1 1 calc R U . . .
C39 C 0.2277(4) 0.1714(4) 0.2047(4) 0.070(2) Uani 1 1 d . . . . .
H39 H 0.204694 0.132870 0.199105 0.084 Uiso 1 1 calc R U . . .
C40 C 0.2815(3) 0.1745(3) 0.1906(4) 0.0628(19) Uani 1 1 d . . . . .
H40 H 0.295428 0.137700 0.175768 0.075 Uiso 1 1 calc R U . . .
C41 C 0.3157(3) 0.2315(3) 0.1978(3) 0.0538(17) Uani 1 1 d . . . . .
H41 H 0.352102 0.232870 0.187535 0.065 Uiso 1 1 calc R U . . .
C42 C 0.500000 0.1591(5) 0.250000 0.071(3) Uani 1 2 d DS TU P A .
C43 C 0.5473(10) 0.1220(14) 0.3073(13) 0.074(3) Uani 0.18(2) 1 d D U P A 1
C44 C 0.583(2) 0.1612(19) 0.3654(18) 0.077(4) Uani 0.18(2) 1 d D U P A 1
H44 H 0.573407 0.205083 0.363219 0.093 Uiso 0.18(2) 1 calc R U P A 1
C45 C 0.629(2) 0.136(3) 0.4241(18) 0.083(4) Uani 0.18(2) 1 d D U P A 1
H45 H 0.652061 0.162889 0.461696 0.099 Uiso 0.18(2) 1 calc R U P A 1
C46 C 0.643(2) 0.071(2) 0.427(2) 0.085(4) Uani 0.18(2) 1 d D U P A 1
H46 H 0.674839 0.053141 0.466146 0.101 Uiso 0.18(2) 1 calc R U P A 1
C47 C 0.609(2) 0.0342(17) 0.372(3) 0.083(4) Uani 0.18(2) 1 d D U P A 1
H47 H 0.619687 -0.009401 0.374715 0.100 Uiso 0.18(2) 1 calc R U P A 1
C48 C 0.561(2) 0.0566(14) 0.313(2) 0.078(4) Uani 0.18(2) 1 d D U P A 1
H48 H 0.536781 0.028550 0.277577 0.093 Uiso 0.18(2) 1 calc R U P A 1
C17A C 0.5283(6) 0.3032(5) 0.4215(5) 0.039(2) Uani 0.63(4) 1 d D U P A 2
C18A C 0.5942(6) 0.3104(8) 0.4687(7) 0.046(2) Uani 0.63(4) 1 d D U P A 2
C19A C 0.6189(7) 0.2700(8) 0.5251(7) 0.051(3) Uani 0.63(4) 1 d D U P A 2
H19A H 0.662819 0.273530 0.555792 0.061 Uiso 0.63(4) 1 calc R U P A 2
C20A C 0.5802(9) 0.2249(7) 0.5369(8) 0.054(3) Uani 0.63(4) 1 d D U P A 2
H20A H 0.597160 0.199356 0.576128 0.065 Uiso 0.63(4) 1 calc R U P A 2
C21A C 0.5156(9) 0.2175(7) 0.4897(8) 0.050(3) Uani 0.63(4) 1 d D U P A 2
H21A H 0.489661 0.186087 0.497128 0.060 Uiso 0.63(4) 1 calc R U P A 2
C22A C 0.4889(7) 0.2563(6) 0.4316(7) 0.045(2) Uani 0.63(4) 1 d D U P A 2
C23A C 0.6391(7) 0.3605(9) 0.4586(9) 0.053(3) Uani 0.63(4) 1 d D U P A 2
H23A H 0.616125 0.379072 0.412684 0.064 Uiso 0.63(4) 1 calc R U P A 2
C24A C 0.6564(12) 0.4148(11) 0.5104(13) 0.078(5) Uani 0.63(4) 1 d D U P A 2
H24D H 0.616883 0.434428 0.508385 0.116 Uiso 0.63(4) 1 calc R U P A 2
H24E H 0.682149 0.446478 0.499863 0.116 Uiso 0.63(4) 1 calc R U P A 2
H24F H 0.681278 0.398006 0.555615 0.116 Uiso 0.63(4) 1 calc R U P A 2
C25A C 0.7023(8) 0.3301(13) 0.4629(10) 0.069(4) Uani 0.63(4) 1 d D U P A 2
H25D H 0.729387 0.318660 0.509664 0.103 Uiso 0.63(4) 1 calc R U P A 2
H25E H 0.725242 0.360289 0.446922 0.103 Uiso 0.63(4) 1 calc R U P A 2
H25F H 0.692156 0.292055 0.434795 0.103 Uiso 0.63(4) 1 calc R U P A 2
C26A C 0.4182(7) 0.2475(8) 0.3814(9) 0.050(3) Uani 0.63(4) 1 d D U P A 2
H26A H 0.413637 0.266881 0.337957 0.060 Uiso 0.63(4) 1 calc R U P A 2
C27A C 0.3736(9) 0.2854(11) 0.4055(12) 0.069(4) Uani 0.63(4) 1 d D U P A 2
H27D H 0.379533 0.270402 0.450104 0.103 Uiso 0.63(4) 1 calc R U P A 2
H27E H 0.328629 0.279206 0.373681 0.103 Uiso 0.63(4) 1 calc R U P A 2
H27F H 0.384367 0.330357 0.407882 0.103 Uiso 0.63(4) 1 calc R U P A 2
C28A C 0.3982(10) 0.1768(8) 0.3664(12) 0.063(4) Uani 0.63(4) 1 d D U P A 2
H28D H 0.423983 0.156845 0.345419 0.095 Uiso 0.63(4) 1 calc R U P A 2
H28E H 0.352543 0.174199 0.335727 0.095 Uiso 0.63(4) 1 calc R U P A 2
H28F H 0.405697 0.154991 0.408466 0.095 Uiso 0.63(4) 1 calc R U P A 2
N2A N 0.2890(4) 0.5829(5) 0.0757(5) 0.0654(18) Uani 0.772(7) 1 d D U P B 2
C10A C 0.3311(4) 0.5803(5) 0.1483(5) 0.065(2) Uani 0.772(7) 1 d D U P B 2
H10C H 0.305478 0.565473 0.172520 0.077 Uiso 0.772(7) 1 calc R U P B 2
H10D H 0.346349 0.623525 0.164306 0.077 Uiso 0.772(7) 1 calc R U P B 2
C11A C 0.3210(5) 0.6034(6) 0.0334(5) 0.078(2) Uani 0.772(7) 1 d D U P B 2
H11C H 0.357922 0.575236 0.040951 0.094 Uiso 0.772(7) 1 calc R U P B 2
H11D H 0.337820 0.646834 0.046335 0.094 Uiso 0.772(7) 1 calc R U P B 2
C12A C 0.2741(5) 0.6024(6) -0.0423(5) 0.088(3) Uani 0.772(7) 1 d D U P B 2
H12C H 0.296439 0.618884 -0.069172 0.106 Uiso 0.772(7) 1 calc R U P B 2
H12D H 0.261171 0.558227 -0.056424 0.106 Uiso 0.772(7) 1 calc R U P B 2
C13A C 0.2154(6) 0.6411(7) -0.0562(6) 0.102(3) Uani 0.772(7) 1 d D U P B 2
H13C H 0.227624 0.686001 -0.045442 0.122 Uiso 0.772(7) 1 calc R U P B 2
H13D H 0.185899 0.638222 -0.104490 0.122 Uiso 0.772(7) 1 calc R U P B 2
C14A C 0.1831(6) 0.6185(7) -0.0158(6) 0.102(3) Uani 0.772(7) 1 d D U P B 2
H14C H 0.169833 0.573987 -0.027251 0.123 Uiso 0.772(7) 1 calc R U P B 2
H14D H 0.143976 0.644085 -0.025187 0.123 Uiso 0.772(7) 1 calc R U P B 2
C15A C 0.2325(5) 0.6241(6) 0.0649(5) 0.084(2) Uani 0.772(7) 1 d D U P B 2
H15C H 0.246490 0.668436 0.076674 0.101 Uiso 0.772(7) 1 calc R U P B 2
H15D H 0.210788 0.609777 0.093227 0.101 Uiso 0.772(7) 1 calc R U P B 2
C31A C 0.2990(9) 0.4358(9) 0.2869(7) 0.051(3) Uani 0.51(3) 1 d D U P C 2
H31A H 0.330298 0.418610 0.327437 0.061 Uiso 0.51(3) 1 calc R U P C 2
C32A C 0.2626(10) 0.4891(10) 0.2899(11) 0.062(3) Uani 0.51(3) 1 d D U P C 2
H32A H 0.270826 0.508451 0.331899 0.074 Uiso 0.51(3) 1 calc R U P C 2
C33A C 0.2155(11) 0.5124(9) 0.2320(12) 0.070(3) Uani 0.51(3) 1 d D U P C 2
H33A H 0.189213 0.546062 0.234547 0.084 Uiso 0.51(3) 1 calc R U P C 2
C34A C 0.2053(10) 0.4880(11) 0.1692(10) 0.073(3) Uani 0.51(3) 1 d D U P C 2
H34A H 0.172348 0.504637 0.129485 0.088 Uiso 0.51(3) 1 calc R U P C 2
C35A C 0.2454(9) 0.4371(10) 0.1654(8) 0.069(3) Uani 0.51(3) 1 d D U P C 2
H35A H 0.242256 0.423190 0.122891 0.083 Uiso 0.51(3) 1 calc R U P C 2
C43A C 0.5520(4) 0.1222(4) 0.3050(5) 0.070(2) Uani 0.82(2) 1 d D U P A 2
C44A C 0.5807(5) 0.1448(6) 0.3739(6) 0.077(2) Uani 0.82(2) 1 d D U P A 2
H44A H 0.566503 0.183772 0.384442 0.092 Uiso 0.82(2) 1 calc R U P A 2
C45A C 0.6288(6) 0.1107(7) 0.4254(6) 0.085(3) Uani 0.82(2) 1 d D U P A 2
H45A H 0.645412 0.125935 0.470293 0.101 Uiso 0.82(2) 1 calc R U P A 2
C46A C 0.6526(6) 0.0540(6) 0.4110(7) 0.087(3) Uani 0.82(2) 1 d D U P A 2
H46A H 0.686233 0.031403 0.445291 0.105 Uiso 0.82(2) 1 calc R U P A 2
C47A C 0.6259(5) 0.0323(5) 0.3463(7) 0.079(3) Uani 0.82(2) 1 d D U P A 2
H47A H 0.641143 -0.006318 0.336360 0.094 Uiso 0.82(2) 1 calc R U P A 2
C48A C 0.5775(5) 0.0644(5) 0.2947(6) 0.075(3) Uani 0.82(2) 1 d D U P A 2
H48A H 0.560749 0.046856 0.250749 0.090 Uiso 0.82(2) 1 calc R U P A 2
C1A C 0.4849(19) 1.007(2) 0.5090(18) 0.222(11) Uani 0.5 1 d D U P D -1
H1AA H 0.509538 1.028215 0.487678 0.333 Uiso 0.5 1 calc R U P D -1
H1AB H 0.440090 1.020912 0.488141 0.333 Uiso 0.5 1 calc R U P D -1
H1AC H 0.486643 0.960948 0.503040 0.333 Uiso 0.5 1 calc R U P D -1
C1B C 0.5126(16) 1.0216(13) 0.5807(15) 0.213(8) Uani 0.5 1 d D U P D -1
H1BA H 0.494850 0.988943 0.600588 0.255 Uiso 0.5 1 calc R U P D -1
H1BB H 0.558844 1.011432 0.596467 0.255 Uiso 0.5 1 calc R U P D -1
C1C C 0.5118(12) 1.0786(14) 0.6163(13) 0.214(8) Uani 0.5 1 d D U P D -1
H1CA H 0.467008 1.079017 0.612202 0.257 Uiso 0.5 1 calc R U P D -1
H1CB H 0.512726 1.111656 0.584704 0.257 Uiso 0.5 1 calc R U P D -1
C1D C 0.5459(13) 1.1092(15) 0.6806(14) 0.224(8) Uani 0.5 1 d D U P D -1
H1DA H 0.584735 1.128129 0.678720 0.268 Uiso 0.5 1 calc R U P D -1
H1DB H 0.561505 1.074615 0.714076 0.268 Uiso 0.5 1 calc R U P D -1
C1E C 0.5203(15) 1.1572(15) 0.7105(16) 0.236(9) Uani 0.5 1 d D U P D -1
H1EA H 0.480087 1.139135 0.709758 0.283 Uiso 0.5 1 calc R U P D -1
H1EB H 0.506989 1.192709 0.678007 0.283 Uiso 0.5 1 calc R U P D -1
C1F C 0.5534(18) 1.1868(17) 0.7775(17) 0.263(12) Uani 0.5 1 d D U P D -1
H1FA H 0.524625 1.217535 0.784297 0.395 Uiso 0.5 1 calc R U P D -1
H1FB H 0.565130 1.154127 0.812315 0.395 Uiso 0.5 1 calc R U P D -1
H1FC H 0.592337 1.208310 0.780203 0.395 Uiso 0.5 1 calc R U P D -1

loop_
_atom_site_aniso_label
_atom_site_aniso_U_11
_atom_site_aniso_U_22
_atom_site_aniso_U_33
_atom_site_aniso_U_23
_atom_site_aniso_U_13
_atom_site_aniso_U_12
Er1 0.0355(2) 0.0296(2) 0.0412(2) 0.000 0.01540(16) 0.000
N1 0.047(3) 0.029(3) 0.047(3) 0.002(2) 0.019(2) 0.007(2)
N3 0.046(3) 0.031(3) 0.041(3) 0.000(2) 0.019(2) 0.000(2)
C17 0.048(4) 0.033(4) 0.042(4) 0.002(4) 0.020(4) 0.001(4)
C18 0.050(4) 0.041(5) 0.047(4) 0.004(4) 0.018(4) -0.002(4)
C19 0.053(5) 0.045(6) 0.049(5) 0.005(5) 0.014(5) -0.008(5)
C20 0.053(6) 0.049(5) 0.052(5) 0.009(5) 0.013(5) -0.006(5)
C21 0.051(6) 0.043(5) 0.052(5) 0.010(4) 0.015(5) -0.006(5)
C22 0.049(5) 0.039(4) 0.049(4) 0.006(4) 0.016(4) 0.001(4)
C23 0.052(5) 0.044(7) 0.055(5) 0.007(6) 0.018(5) -0.003(6)
C24 0.066(10) 0.048(11) 0.076(9) -0.008(10) 0.019(9) 0.001(10)
C25 0.067(9) 0.050(12) 0.066(9) 0.007(11) 0.016(8) -0.012(10)
C26 0.050(6) 0.041(6) 0.054(5) 0.014(5) 0.017(5) 0.001(5)
C27 0.053(10) 0.047(12) 0.080(11) 0.024(10) 0.006(9) 0.023(9)
C28 0.052(12) 0.053(11) 0.063(10) 0.011(9) -0.002(10) -0.013(9)
N4 0.043(3) 0.036(3) 0.046(3) -0.001(2) 0.020(2) -0.004(2)
N5 0.040(3) 0.032(3) 0.043(3) -0.005(2) 0.015(2) 0.002(2)
N6 0.073(6) 0.040(5) 0.096(7) 0.000 0.059(5) 0.000
C1 0.031(3) 0.036(4) 0.046(4) 0.001(3) 0.018(3) 0.001(3)
C2 0.040(3) 0.033(3) 0.044(4) -0.003(3) 0.019(3) 0.000(3)
C3 0.043(4) 0.040(4) 0.048(4) -0.003(3) 0.023(3) 0.000(3)
C4 0.076(5) 0.046(4) 0.053(4) -0.002(3) 0.032(4) 0.001(4)
C5 0.087(6) 0.050(5) 0.072(5) -0.019(4) 0.036(5) -0.008(4)
C6 0.081(5) 0.037(4) 0.080(6) -0.002(4) 0.035(4) 0.002(4)
C7 0.063(4) 0.038(4) 0.056(4) 0.000(3) 0.022(4) 0.004(3)
C8 0.038(3) 0.037(4) 0.059(4) -0.006(3) 0.023(3) 0.001(3)
C9 0.057(4) 0.045(4) 0.052(4) 0.006(3) 0.026(3) 0.014(3)
N2 0.073(5) 0.074(5) 0.062(4) 0.011(4) 0.021(4) 0.019(4)
C10 0.065(6) 0.064(6) 0.057(5) 0.008(5) 0.025(5) 0.015(5)
C11 0.077(5) 0.079(6) 0.065(5) 0.014(5) 0.020(5) 0.017(5)
C12 0.092(6) 0.089(6) 0.071(6) 0.016(5) 0.018(5) 0.013(6)
C13 0.099(6) 0.092(7) 0.077(7) 0.011(6) 0.007(6) 0.019(6)
C14 0.093(6) 0.091(6) 0.075(6) 0.005(6) 0.008(5) 0.025(6)
C15 0.084(5) 0.084(6) 0.071(5) 0.009(5) 0.012(5) 0.021(5)
C16 0.043(4) 0.045(4) 0.040(4) 0.001(3) 0.015(3) -0.004(3)
C29 0.036(3) 0.041(4) 0.043(4) 0.000(3) 0.016(3) 0.003(3)
C30 0.042(3) 0.045(3) 0.069(4) -0.003(3) 0.026(3) 0.003(3)
C31 0.050(5) 0.041(5) 0.071(5) -0.002(5) 0.025(5) 0.002(5)
C32 0.056(5) 0.051(5) 0.076(6) -0.007(5) 0.022(5) 0.012(4)
C33 0.056(5) 0.059(5) 0.080(6) -0.015(5) 0.022(5) 0.016(5)
C34 0.063(5) 0.056(6) 0.085(6) -0.011(5) 0.011(5) 0.011(5)
C35 0.060(5) 0.051(6) 0.080(5) -0.007(5) 0.019(5) 0.010(5)
C36 0.037(4) 0.045(4) 0.052(4) -0.004(3) 0.014(3) -0.004(3)
C37 0.052(4) 0.053(5) 0.092(6) -0.017(4) 0.035(4) -0.012(4)
C38 0.057(5) 0.077(6) 0.093(6) -0.012(5) 0.033(4) -0.017(4)
C39 0.064(5) 0.054(5) 0.083(5) 0.006(5) 0.022(4) -0.019(4)
C40 0.061(4) 0.040(4) 0.074(5) -0.005(4) 0.016(4) -0.010(4)
C41 0.044(4) 0.051(4) 0.062(4) 0.000(4) 0.017(3) 0.001(3)
C42 0.068(5) 0.058(6) 0.103(6) 0.000 0.051(5) 0.000
C43 0.072(5) 0.052(5) 0.110(5) -0.003(5) 0.051(5) 0.003(5)
C44 0.074(5) 0.054(6) 0.115(6) -0.003(5) 0.050(5) 0.002(5)
C45 0.075(6) 0.059(6) 0.119(6) -0.005(6) 0.045(5) 0.003(6)
C46 0.076(6) 0.060(6) 0.120(6) -0.006(6) 0.044(6) 0.004(6)
C47 0.076(5) 0.059(5) 0.118(6) -0.005(5) 0.045(5) 0.003(5)
C48 0.074(6) 0.055(5) 0.114(6) -0.004(5) 0.049(5) 0.005(5)
C17A 0.047(4) 0.032(3) 0.040(3) 0.000(3) 0.019(3) 0.002(3)
C18A 0.050(4) 0.039(5) 0.047(3) 0.001(3) 0.020(3) -0.003(3)
C19A 0.051(5) 0.041(5) 0.050(4) 0.004(4) 0.010(4) -0.008(4)
C20A 0.053(6) 0.047(4) 0.052(4) 0.012(4) 0.012(4) -0.009(4)
C21A 0.050(5) 0.044(4) 0.051(4) 0.009(3) 0.018(4) -0.006(4)
C22A 0.048(4) 0.038(4) 0.048(4) 0.006(3) 0.018(3) 0.001(4)
C23A 0.051(4) 0.045(6) 0.055(4) 0.007(5) 0.014(4) -0.004(5)
C24A 0.069(9) 0.054(10) 0.091(8) 0.003(8) 0.015(7) -0.002(8)
C25A 0.066(6) 0.069(10) 0.072(7) 0.005(9) 0.030(5) -0.009(8)
C26A 0.052(5) 0.039(5) 0.054(5) 0.012(4) 0.016(4) -0.001(4)
C27A 0.057(8) 0.058(10) 0.082(9) 0.019(8) 0.020(7) 0.016(7)
C28A 0.048(8) 0.054(8) 0.072(9) 0.010(7) 0.009(7) -0.004(7)
N2A 0.067(4) 0.070(4) 0.057(3) 0.014(3) 0.025(3) 0.019(3)
C10A 0.065(4) 0.066(5) 0.060(4) 0.005(4) 0.024(4) 0.021(4)
C11A 0.080(5) 0.082(5) 0.065(4) 0.018(4) 0.022(4) 0.009(4)
C12A 0.094(6) 0.096(6) 0.065(5) 0.020(5) 0.025(4) 0.005(5)
C13A 0.104(5) 0.097(6) 0.074(5) 0.012(5) 0.007(5) 0.015(5)
C14A 0.094(5) 0.093(6) 0.081(5) 0.005(5) -0.001(4) 0.025(5)
C15A 0.082(4) 0.084(5) 0.071(4) 0.006(4) 0.016(4) 0.032(4)
C31A 0.049(5) 0.040(5) 0.070(5) -0.004(5) 0.030(4) 0.005(4)
C32A 0.053(5) 0.053(5) 0.076(6) -0.007(5) 0.024(5) 0.011(4)
C33A 0.058(6) 0.058(5) 0.081(6) -0.014(5) 0.017(5) 0.014(5)
C34A 0.062(5) 0.054(5) 0.083(5) -0.013(5) 0.010(5) 0.014(5)
C35A 0.061(5) 0.050(6) 0.081(5) -0.010(5) 0.016(5) 0.011(5)
C43A 0.070(4) 0.050(4) 0.107(5) -0.002(4) 0.055(4) 0.002(3)
C44A 0.074(4) 0.050(5) 0.116(5) -0.002(4) 0.049(4) 0.006(4)
C45A 0.076(4) 0.057(5) 0.119(5) 0.000(4) 0.039(4) 0.004(4)
C46A 0.074(5) 0.067(5) 0.124(5) -0.001(5) 0.044(4) 0.005(4)
C47A 0.074(5) 0.056(4) 0.118(5) -0.006(4) 0.051(4) 0.003(4)
C48A 0.072(5) 0.052(4) 0.111(5) -0.009(4) 0.049(4) 0.006(4)
C1A 0.197(17) 0.231(16) 0.228(13) 0.019(12) 0.078(13) 0.018(14)
C1B 0.202(10) 0.217(10) 0.223(10) 0.016(7) 0.093(7) 0.006(8)
C1C 0.210(10) 0.216(10) 0.222(10) 0.023(6) 0.095(7) -0.002(7)
C1D 0.226(10) 0.224(10) 0.226(10) 0.024(6) 0.099(7) -0.003(7)
C1E 0.242(11) 0.228(11) 0.234(11) 0.016(7) 0.097(7) -0.002(7)
C1F 0.269(17) 0.248(17) 0.245(15) 0.016(12) 0.079(13) -0.007(14)

loop_
_atom_type_symbol
_atom_type_description
_atom_type_scat_dispersion_real
_atom_type_scat_dispersion_imag
_atom_type_scat_source
C C 0.0033 0.0016 'International Tables Vol C Tables 4.2.6.8 and 6.1.1.4'
H H 0.0000 0.0000 'International Tables Vol C Tables 4.2.6.8 and 6.1.1.4'
Er Er -0.2586 4.9576 'International Tables Vol C Tables 4.2.6.8 and 6.1.1.4'
N N 0.0061 0.0033 'International Tables Vol C Tables 4.2.6.8 and 6.1.1.4'

loop_
_geom_angle_atom_site_label_1
_geom_angle_atom_site_label_2
_geom_angle_atom_site_label_3
_geom_angle
_geom_angle_site_symmetry_1
_geom_angle_site_symmetry_3
_geom_angle_publ_flag
N3 Er1 N3 160.0(2) . 2_655 ?
N4 Er1 N3 81.55(16) . . ?
N4 Er1 N3 84.41(16) . 2_655 ?
N4 Er1 N3 81.55(16) 2_655 2_655 ?
N4 Er1 N3 84.41(16) 2_655 . ?
N4 Er1 N4 90.8(2) . 2_655 ?
N4 Er1 N5 33.90(15) . . ?
N4 Er1 N5 122.53(17) 2_655 . ?
N4 Er1 N5 122.53(17) . 2_655 ?
N4 Er1 N5 33.90(15) 2_655 2_655 ?
N5 Er1 N3 100.31(16) . 2_655 ?
N5 Er1 N3 75.44(16) . . ?
N5 Er1 N3 75.44(16) 2_655 2_655 ?
N5 Er1 N3 100.31(16) 2_655 . ?
N5 Er1 N5 156.0(2) . 2_655 ?
N6 Er1 N3 100.02(11) . . ?
N6 Er1 N3 100.02(11) . 2_655 ?
N6 Er1 N4 134.60(11) . . ?
N6 Er1 N4 134.60(11) . 2_655 ?
N6 Er1 N5 102.01(11) . . ?
N6 Er1 N5 102.01(11) . 2_655 ?
C1 N1 C8 108.4(5) . . ?
C1 N1 C9 125.0(5) . . ?
C8 N1 C9 126.5(5) . . ?
C17 N3 Er1 124.0(7) . . ?
C16 N3 Er1 120.1(4) . . ?
C16 N3 C17 113.5(8) . . ?
C16 N3 C17A 114.9(6) . . ?
C17A N3 Er1 123.6(5) . . ?
C18 C17 N3 118.2(14) . . ?
C22 C17 N3 120.1(14) . . ?
C22 C17 C18 121.7(13) . . ?
C17 C18 C23 124.9(15) . . ?
C19 C18 C17 117.9(14) . . ?
C19 C18 C23 117.2(15) . . ?
C18 C19 H19 119.1 . . ?
C20 C19 C18 121.8(16) . . ?
C20 C19 H19 119.1 . . ?
C19 C20 H20 119.9 . . ?
C19 C20 C21 120.2(17) . . ?
C21 C20 H20 119.9 . . ?
C20 C21 H21 119.6 . . ?
C20 C21 C22 120.8(16) . . ?
C22 C21 H21 119.6 . . ?
C17 C22 C21 117.6(14) . . ?
C17 C22 C26 122.5(15) . . ?
C21 C22 C26 119.8(14) . . ?
C18 C23 H23 106.9 . . ?
C24 C23 C18 112.7(18) . . ?
C24 C23 H23 106.9 . . ?
C24 C23 C25 111.1(18) . . ?
C25 C23 C18 111.9(15) . . ?
C25 C23 H23 106.9 . . ?
C23 C24 H24A 109.5 . . ?
C23 C24 H24B 109.5 . . ?
C23 C24 H24C 109.5 . . ?
H24A C24 H24B 109.5 . . ?
H24A C24 H24C 109.5 . . ?
H24B C24 H24C 109.5 . . ?
C23 C25 H25A 109.5 . . ?
C23 C25 H25B 109.5 . . ?
C23 C25 H25C 109.5 . . ?
H25A C25 H25B 109.5 . . ?
H25A C25 H25C 109.5 . . ?
H25B C25 H25C 109.5 . . ?
C22 C26 H26 108.1 . . ?
C22 C26 C27 109.4(16) . . ?
C22 C26 C28 112.9(15) . . ?
C27 C26 H26 108.1 . . ?
C27 C26 C28 110.2(18) . . ?
C28 C26 H26 108.1 . . ?
C26 C27 H27A 109.5 . . ?
C26 C27 H27B 109.5 . . ?
C26 C27 H27C 109.5 . . ?
H27A C27 H27B 109.5 . . ?
H27A C27 H27C 109.5 . . ?
H27B C27 H27C 109.5 . . ?
C26 C28 H28A 109.5 . . ?
C26 C28 H28B 109.5 . . ?
C26 C28 H28C 109.5 . . ?
H28A C28 H28B 109.5 . . ?
H28A C28 H28C 109.5 . . ?
H28B C28 H28C 109.5 . . ?
N5 N4 Er1 75.3(3) . . ?
C1 N4 Er1 114.8(4) . . ?
C1 N4 N5 119.5(5) . . ?
N4 N5 Er1 70.8(3) . . ?
C29 N5 Er1 163.3(4) . . ?
C29 N5 N4 123.1(5) . . ?
C42 N6 Er1 180.0 . . ?
N1 C1 C2 109.6(5) . . ?
N4 C1 N1 119.1(5) . . ?
N4 C1 C2 130.9(5) . . ?
C1 C2 C3 106.6(5) . . ?
C1 C2 C16 127.1(5) . . ?
C16 C2 C3 125.3(5) . . ?
C4 C3 C2 135.1(6) . . ?
C4 C3 C8 117.7(6) . . ?
C8 C3 C2 106.9(5) . . ?
C3 C4 H4 119.9 . . ?
C5 C4 C3 120.2(7) . . ?
C5 C4 H4 119.9 . . ?
C4 C5 H5 119.5 . . ?
C4 C5 C6 121.0(7) . . ?
C6 C5 H5 119.5 . . ?
C5 C6 H6 119.5 . . ?
C7 C6 C5 121.0(6) . . ?
C7 C6 H6 119.5 . . ?
C6 C7 H7 121.3 . . ?
C6 C7 C8 117.4(6) . . ?
C8 C7 H7 121.3 . . ?
N1 C8 C3 108.4(5) . . ?
C7 C8 N1 128.9(6) . . ?
C7 C8 C3 122.7(6) . . ?
N1 C9 H9AA 109.3 . . ?
N1 C9 H9AB 109.3 . . ?
N1 C9 H9BC 108.9 . . ?
N1 C9 H9BD 108.9 . . ?
N1 C9 C10 111.6(11) . . ?
N1 C9 C10A 113.5(6) . . ?
H9AA C9 H9AB 108.0 . . ?
H9BC C9 H9BD 107.7 . . ?
C10 C9 H9AA 109.3 . . ?
C10 C9 H9AB 109.3 . . ?
C10A C9 H9BC 108.9 . . ?
C10A C9 H9BD 108.9 . . ?
C11 N2 C10 112(2) . . ?
C15 N2 C10 109(2) . . ?
C15 N2 C11 113(2) . . ?
C9 C10 H10A 109.6 . . ?
C9 C10 H10B 109.6 . . ?
N2 C10 C9 110.5(18) . . ?
N2 C10 H10A 109.6 . . ?
N2 C10 H10B 109.6 . . ?
H10A C10 H10B 108.1 . . ?
N2 C11 H11A 109.5 . . ?
N2 C11 H11B 109.5 . . ?
N2 C11 C12 111(2) . . ?
H11A C11 H11B 108.1 . . ?
C12 C11 H11A 109.5 . . ?
C12 C11 H11B 109.5 . . ?
C11 C12 H12A 109.2 . . ?
C11 C12 H12B 109.2 . . ?
H12A C12 H12B 107.9 . . ?
C13 C12 C11 112(2) . . ?
C13 C12 H12A 109.2 . . ?
C13 C12 H12B 109.2 . . ?
C12 C13 H13A 108.0 . . ?
C12 C13 H13B 108.0 . . ?
H13A C13 H13B 107.2 . . ?
C14 C13 C12 117(2) . . ?
C14 C13 H13A 108.0 . . ?
C14 C13 H13B 108.0 . . ?
C13 C14 H14A 107.5 . . ?
C13 C14 H14B 107.5 . . ?
C13 C14 C15 119(2) . . ?
H14A C14 H14B 107.0 . . ?
C15 C14 H14A 107.5 . . ?
C15 C14 H14B 107.5 . . ?
N2 C15 C14 113.3(18) . . ?
N2 C15 H15A 108.9 . . ?
N2 C15 H15B 108.9 . . ?
C14 C15 H15A 108.9 . . ?
C14 C15 H15B 108.9 . . ?
H15A C15 H15B 107.7 . . ?
N3 C16 C2 128.7(6) . . ?
N3 C16 H16 115.6 . . ?
C2 C16 H16 115.6 . . ?
N5 C29 C30 126.9(5) . . ?
N5 C29 C36 118.4(5) . . ?
C30 C29 C36 114.6(5) . . ?
C31 C30 C29 128.0(10) . . ?
C31 C30 C35 118.5(11) . . ?
C35 C30 C29 113.1(9) . . ?
C31A C30 C29 119.0(9) . . ?
C31A C30 C35A 117.6(11) . . ?
C35A C30 C29 123.3(9) . . ?
C30 C31 H31 120.1 . . ?
C30 C31 C32 119.9(14) . . ?
C32 C31 H31 120.1 . . ?
C31 C32 H32 119.4 . . ?
C33 C32 C31 121.2(14) . . ?
C33 C32 H32 119.4 . . ?
C32 C33 H33 119.9 . . ?
C32 C33 C34 120.3(13) . . ?
C34 C33 H33 119.9 . . ?
C33 C34 H34 120.2 . . ?
C33 C34 C35 119.7(13) . . ?
C35 C34 H34 120.2 . . ?
C30 C35 H35 120.1 . . ?
C34 C35 C30 119.9(13) . . ?
C34 C35 H35 120.1 . . ?
C37 C36 C29 120.3(6) . . ?
C37 C36 C41 118.2(6) . . ?
C41 C36 C29 121.4(6) . . ?
C36 C37 H37 119.5 . . ?
C38 C37 C36 121.0(7) . . ?
C38 C37 H37 119.5 . . ?
C37 C38 H38 119.8 . . ?
C39 C38 C37 120.4(7) . . ?
C39 C38 H38 119.8 . . ?
C38 C39 H39 120.5 . . ?
C40 C39 C38 119.1(7) . . ?
C40 C39 H39 120.5 . . ?
C39 C40 H40 119.4 . . ?
C39 C40 C41 121.2(8) . . ?
C41 C40 H40 119.4 . . ?
C36 C41 H41 120.0 . . ?
C40 C41 C36 120.1(7) . . ?
C40 C41 H41 120.0 . . ?
N6 C42 C43 121.8(14) . . ?
N6 C42 C43 121.8(13) . 2_655 ?
N6 C42 C43A 121.2(5) . . ?
N6 C42 C43A 121.2(5) . 2_655 ?
C43 C42 C43 116(3) 2_655 . ?
C43 C42 C43A 5.2(9) 2_655 2_655 ?
C43 C42 C43A 116.8(14) . 2_655 ?
C43A C42 C43A 117.7(10) 2_655 . ?
C44 C43 C42 112(2) . . ?
C48 C43 C42 130(2) . . ?
C48 C43 C44 118(2) . . ?
C43 C44 H44 119.0 . . ?
C45 C44 C43 122(2) . . ?
C45 C44 H44 119.0 . . ?
C44 C45 H45 120.8 . . ?
C44 C45 C46 118(2) . . ?
C46 C45 H45 120.8 . . ?
C45 C46 H46 120.2 . . ?
C47 C46 C45 120(2) . . ?
C47 C46 H46 120.2 . . ?
C46 C47 H47 118.1 . . ?
C46 C47 C48 124(3) . . ?
C48 C47 H47 118.1 . . ?
C43 C48 H48 120.7 . . ?
C47 C48 C43 119(2) . . ?
C47 C48 H48 120.7 . . ?
C18A C17A N3 120.1(9) . . ?
C22A C17A N3 119.3(9) . . ?
C22A C17A C18A 120.5(9) . . ?
C17A C18A C23A 121.9(9) . . ?
C19A C18A C17A 118.7(9) . . ?
C19A C18A C23A 119.4(9) . . ?
C18A C19A H19A 119.3 . . ?
C20A C19A C18A 121.5(10) . . ?
C20A C19A H19A 119.3 . . ?
C19A C20A H20A 120.3 . . ?
C19A C20A C21A 119.4(10) . . ?
C21A C20A H20A 120.3 . . ?
C20A C21A H21A 119.4 . . ?
C20A C21A C22A 121.2(10) . . ?
C22A C21A H21A 119.4 . . ?
C17A C22A C21A 118.6(9) . . ?
C17A C22A C26A 121.4(9) . . ?
C21A C22A C26A 120.0(9) . . ?
C18A C23A H23A 108.0 . . ?
C24A C23A C18A 112.8(11) . . ?
C24A C23A H23A 108.0 . . ?
C24A C23A C25A 108.5(11) . . ?
C25A C23A C18A 111.3(10) . . ?
C25A C23A H23A 108.0 . . ?
C23A C24A H24D 109.5 . . ?
C23A C24A H24E 109.5 . . ?
C23A C24A H24F 109.5 . . ?
H24D C24A H24E 109.5 . . ?
H24D C24A H24F 109.5 . . ?
H24E C24A H24F 109.5 . . ?
C23A C25A H25D 109.5 . . ?
C23A C25A H25E 109.5 . . ?
C23A C25A H25F 109.5 . . ?
H25D C25A H25E 109.5 . . ?
H25D C25A H25F 109.5 . . ?
H25E C25A H25F 109.5 . . ?
C22A C26A H26A 106.8 . . ?
C22A C26A C27A 109.8(10) . . ?
C22A C26A C28A 113.2(9) . . ?
C27A C26A H26A 106.8 . . ?
C27A C26A C28A 113.1(11) . . ?
C28A C26A H26A 106.8 . . ?
C26A C27A H27D 109.5 . . ?
C26A C27A H27E 109.5 . . ?
C26A C27A H27F 109.5 . . ?
H27D C27A H27E 109.5 . . ?
H27D C27A H27F 109.5 . . ?
H27E C27A H27F 109.5 . . ?
C26A C28A H28D 109.5 . . ?
C26A C28A H28E 109.5 . . ?
C26A C28A H28F 109.5 . . ?
H28D C28A H28E 109.5 . . ?
H28D C28A H28F 109.5 . . ?
H28E C28A H28F 109.5 . . ?
C10A N2A C15A 109.0(9) . . ?
C11A N2A C10A 114.7(8) . . ?
C11A N2A C15A 110.7(9) . . ?
C9 C10A H10C 108.8 . . ?
C9 C10A H10D 108.8 . . ?
N2A C10A C9 113.9(8) . . ?
N2A C10A H10C 108.8 . . ?
N2A C10A H10D 108.8 . . ?
H10C C10A H10D 107.7 . . ?
N2A C11A H11C 109.4 . . ?
N2A C11A H11D 109.4 . . ?
N2A C11A C12A 111.3(9) . . ?
H11C C11A H11D 108.0 . . ?
C12A C11A H11C 109.4 . . ?
C12A C11A H11D 109.4 . . ?
C11A C12A H12C 109.2 . . ?
C11A C12A H12D 109.2 . . ?
H12C C12A H12D 107.9 . . ?
C13A C12A C11A 111.8(10) . . ?
C13A C12A H12C 109.2 . . ?
C13A C12A H12D 109.2 . . ?
C12A C13A H13C 109.7 . . ?
C12A C13A H13D 109.7 . . ?
H13C C13A H13D 108.2 . . ?
C14A C13A C12A 109.8(10) . . ?
C14A C13A H13C 109.7 . . ?
C14A C13A H13D 109.7 . . ?
C13A C14A H14C 109.8 . . ?
C13A C14A H14D 109.8 . . ?
C13A C14A C15A 109.4(10) . . ?
H14C C14A H14D 108.3 . . ?
C15A C14A H14C 109.8 . . ?
C15A C14A H14D 109.8 . . ?
N2A C15A C14A 106.8(9) . . ?
N2A C15A H15C 110.4 . . ?
N2A C15A H15D 110.4 . . ?
C14A C15A H15C 110.4 . . ?
C14A C15A H15D 110.4 . . ?
H15C C15A H15D 108.6 . . ?
C30 C31A H31A 119.2 . . ?
C30 C31A C32A 121.5(13) . . ?
C32A C31A H31A 119.2 . . ?
C31A C32A H32A 120.2 . . ?
C33A C32A C31A 119.5(14) . . ?
C33A C32A H32A 120.2 . . ?
C32A C33A H33A 119.2 . . ?
C32A C33A C34A 121.6(14) . . ?
C34A C33A H33A 119.2 . . ?
C33A C34A H34A 120.5 . . ?
C33A C34A C35A 119.1(13) . . ?
C35A C34A H34A 120.5 . . ?
C30 C35A C34A 120.1(13) . . ?
C30 C35A H35A 120.0 . . ?
C34A C35A H35A 120.0 . . ?
C44A C43A C42 121.5(8) . . ?
C48A C43A C42 124.1(10) . . ?
C48A C43A C44A 114.4(9) . . ?
C43A C44A H44A 119.1 . . ?
C45A C44A C43A 121.9(10) . . ?
C45A C44A H44A 119.1 . . ?
C44A C45A H45A 119.8 . . ?
C44A C45A C46A 120.4(11) . . ?
C46A C45A H45A 119.8 . . ?
C45A C46A H46A 120.9 . . ?
C47A C46A C45A 118.1(10) . . ?
C47A C46A H46A 120.9 . . ?
C46A C47A H47A 118.7 . . ?
C46A C47A C48A 122.7(10) . . ?
C48A C47A H47A 118.7 . . ?
C43A C48A H48A 118.8 . . ?
C47A C48A C43A 122.4(10) . . ?
C47A C48A H48A 118.8 . . ?
H1AA C1A H1AB 109.5 . . ?
H1AA C1A H1AC 109.5 . . ?
H1AB C1A H1AC 109.5 . . ?
C1B C1A H1AA 109.5 . . ?
C1B C1A H1AB 109.5 . . ?
C1B C1A H1AC 109.5 . . ?
C1A C1B H1BA 104.3 . . ?
C1A C1B H1BB 104.3 . . ?
H1BA C1B H1BB 105.6 . . ?
C1C C1B C1A 132(3) . . ?
C1C C1B H1BA 104.3 . . ?
C1C C1B H1BB 104.3 . . ?
C1B C1C H1CA 101.8 . . ?
C1B C1C H1CB 101.8 . . ?
C1B C1C C1D 141(3) . . ?
H1CA C1C H1CB 104.7 . . ?
C1D C1C H1CA 101.8 . . ?
C1D C1C H1CB 101.8 . . ?
C1C C1D H1DA 105.7 . . ?
C1C C1D H1DB 105.7 . . ?
C1C C1D C1E 126(2) . . ?
H1DA C1D H1DB 106.2 . . ?
C1E C1D H1DA 105.7 . . ?
C1E C1D H1DB 105.7 . . ?
C1D C1E H1EA 105.5 . . ?
C1D C1E H1EB 105.5 . . ?
C1D C1E C1F 127(2) . . ?
H1EA C1E H1EB 106.1 . . ?
C1F C1E H1EA 105.5 . . ?
C1F C1E H1EB 105.5 . . ?
C1E C1F H1FA 109.5 . . ?
C1E C1F H1FB 109.5 . . ?
C1E C1F H1FC 109.5 . . ?
H1FA C1F H1FB 109.5 . . ?
H1FA C1F H1FC 109.5 . . ?
H1FB C1F H1FC 109.5 . . ?

loop_
_geom_bond_atom_site_label_1
_geom_bond_atom_site_label_2
_geom_bond_distance
_geom_bond_site_symmetry_2
_geom_bond_publ_flag
Er1 N3 2.475(5) 2_655 ?
Er1 N3 2.475(5) . ?
Er1 N4 2.364(5) 2_655 ?
Er1 N4 2.364(5) . ?
Er1 N5 2.421(5) . ?
Er1 N5 2.421(5) 2_655 ?
Er1 N6 2.221(8) . ?
N1 C1 1.380(7) . ?
N1 C8 1.397(7) . ?
N1 C9 1.453(7) . ?
N3 C17 1.445(14) . ?
N3 C16 1.301(7) . ?
N3 C17A 1.447(10) . ?
C17 C18 1.408(14) . ?
C17 C22 1.392(14) . ?
C18 C19 1.382(15) . ?
C18 C23 1.519(15) . ?
C19 H19 0.9300 . ?
C19 C20 1.355(17) . ?
C20 H20 0.9300 . ?
C20 C21 1.385(16) . ?
C21 H21 0.9300 . ?
C21 C22 1.400(15) . ?
C22 C26 1.510(15) . ?
C23 H23 0.9800 . ?
C23 C24 1.508(17) . ?
C23 C25 1.508(17) . ?
C24 H24A 0.9600 . ?
C24 H24B 0.9600 . ?
C24 H24C 0.9600 . ?
C25 H25A 0.9600 . ?
C25 H25B 0.9600 . ?
C25 H25C 0.9600 . ?
C26 H26 0.9800 . ?
C26 C27 1.536(17) . ?
C26 C28 1.539(16) . ?
C27 H27A 0.9600 . ?
C27 H27B 0.9600 . ?
C27 H27C 0.9600 . ?
C28 H28A 0.9600 . ?
C28 H28B 0.9600 . ?
C28 H28C 0.9600 . ?
N4 N5 1.396(6) . ?
N4 C1 1.375(7) . ?
N5 C29 1.279(7) . ?
N6 C42 1.237(12) . ?
C1 C2 1.400(8) . ?
C2 C3 1.442(8) . ?
C2 C16 1.415(8) . ?
C3 C4 1.381(8) . ?
C3 C8 1.412(8) . ?
C4 H4 0.9300 . ?
C4 C5 1.366(9) . ?
C5 H5 0.9300 . ?
C5 C6 1.386(10) . ?
C6 H6 0.9300 . ?
C6 C7 1.379(9) . ?
C7 H7 0.9300 . ?
C7 C8 1.380(8) . ?
C9 H9AA 0.9700 . ?
C9 H9AB 0.9700 . ?
C9 H9BC 0.9700 . ?
C9 H9BD 0.9700 . ?
C9 C10 1.499(18) . ?
C9 C10A 1.506(9) . ?
N2 C10 1.456(16) . ?
N2 C11 1.449(16) . ?
N2 C15 1.439(16) . ?
C10 H10A 0.9700 . ?
C10 H10B 0.9700 . ?
C11 H11A 0.9700 . ?
C11 H11B 0.9700 . ?
C11 C12 1.51(2) . ?
C12 H12A 0.9700 . ?
C12 H12B 0.9700 . ?
C12 C13 1.44(2) . ?
C13 H13A 0.9700 . ?
C13 H13B 0.9700 . ?
C13 C14 1.38(2) . ?
C14 H14A 0.9700 . ?
C14 H14B 0.9700 . ?
C14 C15 1.59(2) . ?
C15 H15A 0.9700 . ?
C15 H15B 0.9700 . ?
C16 H16 0.9300 . ?
C29 C30 1.488(8) . ?
C29 C36 1.499(8) . ?
C30 C31 1.359(13) . ?
C30 C35 1.406(14) . ?
C30 C31A 1.378(13) . ?
C30 C35A 1.392(13) . ?
C31 H31 0.9300 . ?
C31 C32 1.396(14) . ?
C32 H32 0.9300 . ?
C32 C33 1.341(15) . ?
C33 H33 0.9300 . ?
C33 C34 1.353(16) . ?
C34 H34 0.9300 . ?
C34 C35 1.403(15) . ?
C35 H35 0.9300 . ?
C36 C37 1.378(9) . ?
C36 C41 1.391(9) . ?
C37 H37 0.9300 . ?
C37 C38 1.377(10) . ?
C38 H38 0.9300 . ?
C38 C39 1.375(11) . ?
C39 H39 0.9300 . ?
C39 C40 1.362(10) . ?
C40 H40 0.9300 . ?
C40 C41 1.381(9) . ?
C41 H41 0.9300 . ?
C42 C43 1.462(18) 2_655 ?
C42 C43 1.462(18) . ?
C42 C43A 1.479(10) 2_655 ?
C42 C43A 1.479(10) . ?
C43 C44 1.42(2) . ?
C43 C48 1.382(19) . ?
C44 H44 0.9300 . ?
C44 C45 1.36(2) . ?
C45 H45 0.9300 . ?
C45 C46 1.38(2) . ?
C46 H46 0.9300 . ?
C46 C47 1.34(2) . ?
C47 H47 0.9300 . ?
C47 C48 1.36(2) . ?
C48 H48 0.9300 . ?
C17A C18A 1.406(11) . ?
C17A C22A 1.390(11) . ?
C18A C19A 1.384(11) . ?
C18A C23A 1.522(12) . ?
C19A H19A 0.9300 . ?
C19A C20A 1.368(12) . ?
C20A H20A 0.9300 . ?
C20A C21A 1.385(12) . ?
C21A H21A 0.9300 . ?
C21A C22A 1.391(11) . ?
C22A C26A 1.510(11) . ?
C23A H23A 0.9800 . ?
C23A C24A 1.513(14) . ?
C23A C25A 1.517(13) . ?
C24A H24D 0.9600 . ?
C24A H24E 0.9600 . ?
C24A H24F 0.9600 . ?
C25A H25D 0.9600 . ?
C25A H25E 0.9600 . ?
C25A H25F 0.9600 . ?
C26A H26A 0.9800 . ?
C26A C27A 1.521(13) . ?
C26A C28A 1.526(12) . ?
C27A H27D 0.9600 . ?
C27A H27E 0.9600 . ?
C27A H27F 0.9600 . ?
C28A H28D 0.9600 . ?
C28A H28E 0.9600 . ?
C28A H28F 0.9600 . ?
N2A C10A 1.445(10) . ?
N2A C11A 1.437(11) . ?
N2A C15A 1.463(11) . ?
C10A H10C 0.9700 . ?
C10A H10D 0.9700 . ?
C11A H11C 0.9700 . ?
C11A H11D 0.9700 . ?
C11A C12A 1.521(13) . ?
C12A H12C 0.9700 . ?
C12A H12D 0.9700 . ?
C12A C13A 1.462(14) . ?
C13A H13C 0.9700 . ?
C13A H13D 0.9700 . ?
C13A C14A 1.421(15) . ?
C14A H14C 0.9700 . ?
C14A H14D 0.9700 . ?
C14A C15A 1.621(13) . ?
C15A H15C 0.9700 . ?
C15A H15D 0.9700 . ?
C31A H31A 0.9300 . ?
C31A C32A 1.392(13) . ?
C32A H32A 0.9300 . ?
C32A C33A 1.340(15) . ?
C33A H33A 0.9300 . ?
C33A C34A 1.364(16) . ?
C34A H34A 0.9300 . ?
C34A C35A 1.409(15) . ?
C35A H35A 0.9300 . ?
C43A C44A 1.421(12) . ?
C43A C48A 1.385(11) . ?
C44A H44A 0.9300 . ?
C44A C45A 1.374(13) . ?
C45A H45A 0.9300 . ?
C45A C46A 1.378(14) . ?
C46A H46A 0.9300 . ?
C46A C47A 1.337(14) . ?
C47A H47A 0.9300 . ?
C47A C48A 1.357(12) . ?
C48A H48A 0.9300 . ?
C1A H1AA 0.9600 . ?
C1A H1AB 0.9600 . ?
C1A H1AC 0.9600 . ?
C1A C1B 1.431(13) . ?
C1B H1BA 0.9700 . ?
C1B H1BB 0.9700 . ?
C1B C1C 1.411(12) . ?
C1C H1CA 0.9700 . ?
C1C H1CB 0.9700 . ?
C1C C1D 1.415(12) . ?
C1D H1DA 0.9700 . ?
C1D H1DB 0.9700 . ?
C1D C1E 1.429(13) . ?
C1E H1EA 0.9700 . ?
C1E H1EB 0.9700 . ?
C1E C1F 1.448(13) . ?
C1F H1FA 0.9600 . ?
C1F H1FB 0.9600 . ?
C1F H1FC 0.9600 . ?

loop_
_geom_torsion_atom_site_label_1
_geom_torsion_atom_site_label_2
_geom_torsion_atom_site_label_3
_geom_torsion_atom_site_label_4
_geom_torsion
_geom_torsion_site_symmetry_1
_geom_torsion_site_symmetry_2
_geom_torsion_site_symmetry_3
_geom_torsion_site_symmetry_4
_geom_torsion_publ_flag
Er1 N3 C17 C18 92.5(15) . . . . ?
Er1 N3 C17 C22 -87.0(15) . . . . ?
Er1 N3 C16 C2 13.7(8) . . . . ?
Er1 N3 C17A C18A 91.4(10) . . . . ?
Er1 N3 C17A C22A -91.7(8) . . . . ?
Er1 N4 N5 C29 169.7(5) . . . . ?
Er1 N4 C1 N1 133.4(4) . . . . ?
Er1 N4 C1 C2 -38.8(7) . . . . ?
Er1 N5 C29 C30 136.2(12) . . . . ?
Er1 N5 C29 C36 -48.2(17) . . . . ?
N1 C1 C2 C3 2.3(6) . . . . ?
N1 C1 C2 C16 -166.7(6) . . . . ?
N1 C9 C10 N2 171(2) . . . . ?
N1 C9 C10A N2A -162.2(8) . . . . ?
N3 C17 C18 C19 179.3(15) . . . . ?
N3 C17 C18 C23 1(3) . . . . ?
N3 C17 C22 C21 -179.1(17) . . . . ?
N3 C17 C22 C26 -2(2) . . . . ?
N3 C17A C18A C19A 177.0(10) . . . . ?
N3 C17A C18A C23A -4.2(16) . . . . ?
N3 C17A C22A C21A -175.9(11) . . . . ?
N3 C17A C22A C26A 3.4(11) . . . . ?
C17 N3 C16 C2 176.6(10) . . . . ?
C17 C18 C19 C20 0(2) . . . . ?
C17 C18 C23 C24 109(3) . . . . ?
C17 C18 C23 C25 -125(3) . . . . ?
C17 C22 C26 C27 -94(2) . . . . ?
C17 C22 C26 C28 143(2) . . . . ?
C18 C17 C22 C21 1(2) . . . . ?
C18 C17 C22 C26 178.2(18) . . . . ?
C18 C19 C20 C21 0.5(17) . . . . ?
C19 C18 C23 C24 -70(3) . . . . ?
C19 C18 C23 C25 56(3) . . . . ?
C19 C20 C21 C22 0(2) . . . . ?
C20 C21 C22 C17 -1(3) . . . . ?
C20 C21 C22 C26 -177.6(17) . . . . ?
C21 C22 C26 C27 83(2) . . . . ?
C21 C22 C26 C28 -40(3) . . . . ?
C22 C17 C18 C19 -1(2) . . . . ?
C22 C17 C18 C23 -179.9(18) . . . . ?
C23 C18 C19 C20 179.1(13) . . . . ?
N4 N5 C29 C30 -8.0(9) . . . . ?
N4 N5 C29 C36 167.7(5) . . . . ?
N4 C1 C2 C3 175.0(6) . . . . ?
N4 C1 C2 C16 6.1(10) . . . . ?
N5 N4 C1 N1 -140.1(5) . . . . ?
N5 N4 C1 C2 47.7(8) . . . . ?
N5 C29 C30 C31 -77.7(14) . . . . ?
N5 C29 C30 C35 109.1(13) . . . . ?
N5 C29 C30 C31A -86.7(13) . . . . ?
N5 C29 C30 C35A 89.9(13) . . . . ?
N5 C29 C36 C37 165.9(6) . . . . ?
N5 C29 C36 C41 -17.4(9) . . . . ?
N6 C42 C43 C44 11(3) . . . . ?
N6 C42 C43 C48 -171(3) . . . . ?
N6 C42 C43A C44A 34.8(9) . . . . ?
N6 C42 C43A C48A -144.4(8) . . . . ?
C1 N1 C8 C3 -1.3(6) . . . . ?
C1 N1 C8 C7 176.3(6) . . . . ?
C1 N1 C9 C10 101.0(17) . . . . ?
C1 N1 C9 C10A 122.9(7) . . . . ?
C1 N4 N5 Er1 -110.5(5) . . . . ?
C1 N4 N5 C29 59.3(7) . . . . ?
C1 C2 C3 C4 -176.6(7) . . . . ?
C1 C2 C3 C8 -3.0(6) . . . . ?
C1 C2 C16 N3 9.3(10) . . . . ?
C2 C3 C4 C5 175.0(7) . . . . ?
C2 C3 C8 N1 2.6(6) . . . . ?
C2 C3 C8 C7 -175.1(6) . . . . ?
C3 C2 C16 N3 -157.6(6) . . . . ?
C3 C4 C5 C6 -2.0(12) . . . . ?
C4 C3 C8 N1 177.5(5) . . . . ?
C4 C3 C8 C7 -0.2(9) . . . . ?
C4 C5 C6 C7 0.4(12) . . . . ?
C5 C6 C7 C8 1.3(11) . . . . ?
C6 C7 C8 N1 -178.6(6) . . . . ?
C6 C7 C8 C3 -1.4(10) . . . . ?
C8 N1 C1 N4 -174.4(5) . . . . ?
C8 N1 C1 C2 -0.7(6) . . . . ?
C8 N1 C9 C10 -74.9(17) . . . . ?
C8 N1 C9 C10A -53.1(9) . . . . ?
C8 C3 C4 C5 1.9(10) . . . . ?
C9 N1 C1 N4 9.0(8) . . . . ?
C9 N1 C1 C2 -177.2(5) . . . . ?
C9 N1 C8 C3 175.2(5) . . . . ?
C9 N1 C8 C7 -7.2(10) . . . . ?
N2 C11 C12 C13 60(4) . . . . ?
C10 N2 C11 C12 178(3) . . . . ?
C10 N2 C15 C14 142(3) . . . . ?
C11 N2 C10 C9 -75(3) . . . . ?
C11 N2 C15 C14 16(5) . . . . ?
C11 C12 C13 C14 -17(6) . . . . ?
C12 C13 C14 C15 -24(6) . . . . ?
C13 C14 C15 N2 26(6) . . . . ?
C15 N2 C10 C9 158(3) . . . . ?
C15 N2 C11 C12 -57(4) . . . . ?
C16 N3 C17 C18 -69.6(16) . . . . ?
C16 N3 C17 C22 110.8(14) . . . . ?
C16 N3 C17A C18A -75.4(11) . . . . ?
C16 N3 C17A C22A 101.5(8) . . . . ?
C16 C2 C3 C4 -7.4(11) . . . . ?
C16 C2 C3 C8 166.2(6) . . . . ?
C29 C30 C31 C32 -170.6(14) . . . . ?
C29 C30 C35 C34 175.2(13) . . . . ?
C29 C30 C31A C32A -179.3(14) . . . . ?
C29 C30 C35A C34A 174.6(11) . . . . ?
C29 C36 C37 C38 176.6(7) . . . . ?
C29 C36 C41 C40 -176.7(6) . . . . ?
C30 C29 C36 C37 -17.9(9) . . . . ?
C30 C29 C36 C41 158.7(6) . . . . ?
C30 C31 C32 C33 -8(3) . . . . ?
C30 C31A C32A C33A 3(3) . . . . ?
C31 C30 C35 C34 1(2) . . . . ?
C31 C32 C33 C34 9(3) . . . . ?
C32 C33 C34 C35 -6(3) . . . . ?
C33 C34 C35 C30 0(3) . . . . ?
C35 C30 C31 C32 2(2) . . . . ?
C36 C29 C30 C31 106.5(14) . . . . ?
C36 C29 C30 C35 -66.7(12) . . . . ?
C36 C29 C30 C31A 97.5(12) . . . . ?
C36 C29 C30 C35A -85.9(13) . . . . ?
C36 C37 C38 C39 -0.1(12) . . . . ?
C37 C36 C41 C40 -0.1(10) . . . . ?
C37 C38 C39 C40 0.6(12) . . . . ?
C38 C39 C40 C41 -0.8(12) . . . . ?
C39 C40 C41 C36 0.5(11) . . . . ?
C41 C36 C37 C38 -0.2(11) . . . . ?
C42 C43 C44 C45 -179(2) . . . . ?
C42 C43 C48 C47 178(2) . . . . ?
C42 C43A C44A C45A 179.7(8) . . . . ?
C42 C43A C48A C47A 179.0(8) . . . . ?
C43 C42 C43 C44 -169(3) 2_655 . . . ?
C43 C42 C43 C48 9(3) 2_655 . . . ?
C43 C44 C45 C46 0(5) . . . . ?
C44 C43 C48 C47 -4(4) . . . . ?
C44 C45 C46 C47 -1(6) . . . . ?
C45 C46 C47 C48 -1(7) . . . . ?
C46 C47 C48 C43 4(6) . . . . ?
C48 C43 C44 C45 2(3) . . . . ?
C17A N3 C16 C2 -179.0(7) . . . . ?
C17A C18A C19A C20A -2.0(17) . . . . ?
C17A C18A C23A C24A 110.4(15) . . . . ?
C17A C18A C23A C25A -127.3(15) . . . . ?
C17A C22A C26A C27A -94.7(12) . . . . ?
C17A C22A C26A C28A 137.9(13) . . . . ?
C18A C17A C22A C21A 1.1(12) . . . . ?
C18A C17A C22A C26A -179.7(11) . . . . ?
C18A C19A C20A C21A 2.8(17) . . . . ?
C19A C18A C23A C24A -70.7(16) . . . . ?
C19A C18A C23A C25A 51.5(16) . . . . ?
C19A C20A C21A C22A -1.6(18) . . . . ?
C20A C21A C22A C17A -0.3(16) . . . . ?
C20A C21A C22A C26A -179.5(11) . . . . ?
C21A C22A C26A C27A 84.5(13) . . . . ?
C21A C22A C26A C28A -42.9(16) . . . . ?
C22A C17A C18A C19A 0.1(15) . . . . ?
C22A C17A C18A C23A 178.9(9) . . . . ?
C23A C18A C19A C20A 179.1(11) . . . . ?
N2A C11A C12A C13A 55.6(14) . . . . ?
C10A N2A C11A C12A 177.8(9) . . . . ?
C10A N2A C15A C14A -173.5(9) . . . . ?
C11A N2A C10A C9 -57.8(13) . . . . ?
C11A N2A C15A C14A 59.5(13) . . . . ?
C11A C12A C13A C14A -57.4(14) . . . . ?
C12A C13A C14A C15A 59.8(14) . . . . ?
C13A C14A C15A N2A -61.3(14) . . . . ?
C15A N2A C10A C9 177.5(9) . . . . ?
C15A N2A C11A C12A -58.4(13) . . . . ?
C31A C30 C35A C34A -9(2) . . . . ?
C31A C32A C33A C34A -5(3) . . . . ?
C32A C33A C34A C35A 0(3) . . . . ?
C33A C34A C35A C30 7(2) . . . . ?
C35A C30 C31A C32A 4(2) . . . . ?
C43A C42 C43A C44A -145.2(9) 2_655 . . . ?
C43A C42 C43A C48A 35.6(8) 2_655 . . . ?
C43A C44A C45A C46A 2.4(16) . . . . ?
C44A C43A C48A C47A -0.2(13) . . . . ?
C44A C45A C46A C47A -2.3(17) . . . . ?
C45A C46A C47A C48A 1.1(17) . . . . ?
C46A C47A C48A C43A 0.2(16) . . . . ?
C48A C43A C44A C45A -1.1(13) . . . . ?
C1A C1B C1C C1D -160(3) . . . . ?
C1B C1C C1D C1E -156(3) . . . . ?
C1C C1D C1E C1F 177(4) . . . . ?
